data_8102359
loop_
_publ_author_name
'Huan-Mei Guo'
'Fang-Fang Jian'

_publ_section_title
;
 Crystal structure of N'-(acetylthiophene)propionylhydrazine, C9H12N2OS
;
_journal_issue 4
_journal_name_full 'Zeitschrift f\"ur Kristallographie - New Crystal Structures'
_journal_page_first 509
_journal_volume 223
_journal_year 2008
_chemical_formula_moiety 'C9 H12 N2 O S'
_chemical_formula_sum 'C9 H12 N2 O S'
_chemical_formula_weight 196.27
_space_group_IT_number 14
_symmetry_cell_setting monoclinic
_symmetry_space_group_name_Hall '-P 2ybc'
_symmetry_space_group_name_H-M 'P 1 21/c 1'
_atom_sites_solution_hydrogens geom
_atom_sites_solution_primary direct
_atom_sites_solution_secondary difmap
_audit_creation_method SHELXL-97
_cell_angle_alpha 90.00
_cell_angle_beta 97.072(2)
_cell_angle_gamma 90.00
_cell_formula_units_Z 4
_cell_length_a 4.1595(6)
_cell_length_b 19.139(3)
_cell_length_c 12.6545(18)
_cell_measurement_temperature 294(2)
_cell_measurement_theta_max 26.34
_cell_measurement_theta_min 1.94
_cell_volume 999.7(3)
_computing_cell_refinement 'CAD-4 Software'
_computing_data_collection 'CAD-4 Software (Enraf-Nonius, 1989)'
_computing_data_reduction 'NRCVAX (Gabe et al., 1989)'
_computing_molecular_graphics 'SHELXTL/PC (Sheldrick, 1990)'
_computing_publication_material 'WinGX (Farrugia, 1999)'
_computing_structure_refinement 'SHELXL-97 (Sheldrick, 1997)'
_computing_structure_solution 'SHELXS-97 (Sheldrick, 1997)'
_diffrn_ambient_temperature 294(2)
_diffrn_measured_fraction_theta_full 0.998
_diffrn_measured_fraction_theta_max 0.998
_diffrn_measurement_device_type 'CCD area detector'
_diffrn_measurement_method 'phi and omega scans'
_diffrn_radiation_monochromator graphite
_diffrn_radiation_source 'fine-focus sealed tube'
_diffrn_radiation_type MoK\a
_diffrn_radiation_wavelength 0.71073
_diffrn_reflns_av_R_equivalents 0.0240
_diffrn_reflns_av_sigmaI/netI 0.0228
_diffrn_reflns_limit_h_max 5
_diffrn_reflns_limit_h_min -5
_diffrn_reflns_limit_k_max 23
_diffrn_reflns_limit_k_min -21
_diffrn_reflns_limit_l_max 13
_diffrn_reflns_limit_l_min -15
_diffrn_reflns_number 5620
_diffrn_reflns_theta_full 26.34
_diffrn_reflns_theta_max 26.34
_diffrn_reflns_theta_min 1.94
_exptl_absorpt_coefficient_mu 0.286
_exptl_absorpt_correction_T_max 0.9557
_exptl_absorpt_correction_T_min 0.8471
_exptl_absorpt_correction_type none
_exptl_crystal_colour colorless
_exptl_crystal_density_diffrn 1.304
_exptl_crystal_density_method 'not measured'
_exptl_crystal_description block
_exptl_crystal_F_000 416
_exptl_crystal_size_max 0.60
_exptl_crystal_size_mid 0.18
_exptl_crystal_size_min 0.16
_refine_diff_density_max 0.181
_refine_diff_density_min -0.184
_refine_diff_density_rms 0.039
_refine_ls_extinction_method none
_refine_ls_goodness_of_fit_ref 1.083
_refine_ls_hydrogen_treatment mixed
_refine_ls_matrix_type full
_refine_ls_number_parameters 124
_refine_ls_number_reflns 2032
_refine_ls_number_restraints 1
_refine_ls_restrained_S_all 1.083
_refine_ls_R_factor_all 0.0445
_refine_ls_R_factor_gt 0.0377
_refine_ls_shift/su_max 0.001
_refine_ls_shift/su_mean 0.000
_refine_ls_structure_factor_coef Fsqd
_refine_ls_weighting_details 'calc w=1/[\s^2^(Fo^2^)+(0.0525P)^2^+0.2546P] where P=(Fo^2^+2Fc^2^)/3'
_refine_ls_weighting_scheme calc
_refine_ls_wR_factor_gt 0.1051
_refine_ls_wR_factor_ref 0.1107
_reflns_number_gt 1743
_reflns_number_total 2032
_reflns_threshold_expression >2sigma(I)
_cod_data_source_file 1267-2431.cff
_cod_data_source_block 70719c
_cod_depositor_comments
;
The following automatic conversions were performed:
'_symmetry_cell_setting' value 'Monoclinic' changed to 'monoclinic'
according to '/home/saulius/struct/CIF-dictionaries/cif_core.dic'
dictionary named 'cif_core.dic' version 2.4.1 from 2010-06-29.

Automatic conversion script
Id: cif_fix_enum 1555 2011-01-17 13:19:09Z saulius 
;
_cod_original_cell_volume 999.7(2)
_cod_original_sg_symbol_Hall '-P 2ybc '
_cod_original_sg_symbol_H-M P2(1)/c
_cod_database_code 8102359

loop_
_symmetry_equiv_pos_as_xyz
'x, y, z'
'-x, y+1/2, -z+1/2'
'-x, -y, -z'
'x, -y-1/2, z-1/2'

loop_
_atom_site_label
_atom_site_type_symbol
_atom_site_fract_x
_atom_site_fract_y
_atom_site_fract_z
_atom_site_U_iso_or_equiv
_atom_site_adp_type
_atom_site_occupancy
_atom_site_symmetry_multiplicity
_atom_site_calc_flag
_atom_site_refinement_flags
_atom_site_disorder_assembly
_atom_site_disorder_group
S1 S 0.15772(12) 0.74249(3) 0.36109(4) 0.05851(19) Uani 1 1 d . . .
O1 O 0.9178(4) 1.01692(7) 0.36520(11) 0.0673(4) Uani 1 1 d . . .
N1 N 0.5291(3) 0.86529(7) 0.42804(11) 0.0461(3) Uani 1 1 d . . .
N2 N 0.7045(4) 0.92597(7) 0.44113(11) 0.0501(4) Uani 1 1 d D . .
C1 C 0.0078(5) 0.66596(10) 0.40124(17) 0.0656(5) Uani 1 1 d . . .
H1 H -0.1074 0.6343 0.3555 0.079 Uiso 1 1 calc R . .
C2 C 0.0744(5) 0.65638(11) 0.50659(18) 0.0685(6) Uani 1 1 d . . .
H2 H 0.0108 0.6171 0.5421 0.082 Uiso 1 1 calc R . .
C3 C 0.2510(5) 0.71213(10) 0.55762(15) 0.0586(5) Uani 1 1 d . . .
H3 H 0.3160 0.7138 0.6306 0.070 Uiso 1 1 calc R . .
C4 C 0.3166(4) 0.76350(8) 0.48875(13) 0.0442(4) Uani 1 1 d . . .
C5 C 0.4989(4) 0.82801(8) 0.50987(12) 0.0435(4) Uani 1 1 d . . .
C6 C 0.6341(5) 0.84438(10) 0.62226(13) 0.0570(5) Uani 1 1 d . . .
H6A H 0.8588 0.8566 0.6248 0.085 Uiso 1 1 calc R . .
H6B H 0.6130 0.8042 0.6663 0.085 Uiso 1 1 calc R . .
H6C H 0.5172 0.8829 0.6477 0.085 Uiso 1 1 calc R . .
C7 C 0.7533(4) 0.96383(9) 0.35517(13) 0.0484(4) Uani 1 1 d . . .
C8 C 0.6013(5) 0.93835(10) 0.24877(14) 0.0556(4) Uani 1 1 d . . .
H8A H 0.3740 0.9287 0.2524 0.067 Uiso 1 1 calc R . .
H8B H 0.7041 0.8949 0.2322 0.067 Uiso 1 1 calc R . .
C9 C 0.6295(6) 0.98984(11) 0.16075(16) 0.0687(6) Uani 1 1 d . . .
H9A H 0.5220 1.0325 0.1755 0.103 Uiso 1 1 calc R . .
H9B H 0.5304 0.9707 0.0945 0.103 Uiso 1 1 calc R . .
H9C H 0.8540 0.9992 0.1561 0.103 Uiso 1 1 calc R . .
H2A H 0.807(5) 0.9406(11) 0.5029(11) 0.075(7) Uiso 1 1 d D . .

loop_
_atom_site_aniso_label
_atom_site_aniso_U_11
_atom_site_aniso_U_22
_atom_site_aniso_U_33
_atom_site_aniso_U_23
_atom_site_aniso_U_13
_atom_site_aniso_U_12
S1 0.0700(3) 0.0569(3) 0.0456(3) -0.00144(18) -0.0046(2) -0.0094(2)
O1 0.0856(10) 0.0551(8) 0.0561(8) 0.0004(6) -0.0116(7) -0.0230(7)
N1 0.0492(8) 0.0439(7) 0.0436(7) -0.0032(6) -0.0005(6) -0.0018(6)
N2 0.0585(9) 0.0468(8) 0.0420(8) -0.0039(6) -0.0058(6) -0.0056(6)
C1 0.0684(12) 0.0527(11) 0.0729(13) -0.0047(9) -0.0029(10) -0.0099(9)
C2 0.0771(14) 0.0524(11) 0.0762(14) 0.0103(9) 0.0099(11) -0.0082(10)
C3 0.0724(12) 0.0550(10) 0.0483(10) 0.0037(8) 0.0070(9) 0.0010(9)
C4 0.0458(9) 0.0463(9) 0.0397(8) -0.0013(6) 0.0027(6) 0.0061(7)
C5 0.0426(8) 0.0462(8) 0.0408(8) -0.0034(6) 0.0013(6) 0.0064(7)
C6 0.0659(11) 0.0596(11) 0.0431(9) -0.0036(7) -0.0025(8) -0.0050(9)
C7 0.0518(9) 0.0447(9) 0.0466(9) -0.0039(7) -0.0029(7) -0.0015(7)
C8 0.0617(11) 0.0583(10) 0.0445(9) -0.0009(8) -0.0025(8) -0.0120(9)
C9 0.0827(14) 0.0696(13) 0.0507(11) 0.0073(9) -0.0045(10) -0.0068(11)

loop_
_atom_type_symbol
_atom_type_description
_atom_type_scat_dispersion_real
_atom_type_scat_dispersion_imag
_atom_type_scat_source
C C 0.0033 0.0016 'International Tables Vol C Tables 4.2.6.8 and 6.1.1.4'
H H 0.0000 0.0000 'International Tables Vol C Tables 4.2.6.8 and 6.1.1.4'
N N 0.0061 0.0033 'International Tables Vol C Tables 4.2.6.8 and 6.1.1.4'
O O 0.0106 0.0060 'International Tables Vol C Tables 4.2.6.8 and 6.1.1.4'
S S 0.1246 0.1234 'International Tables Vol C Tables 4.2.6.8 and 6.1.1.4'

loop_
_geom_angle_atom_site_label_1
_geom_angle_atom_site_label_2
_geom_angle_atom_site_label_3
_geom_angle
_geom_angle_site_symmetry_1
_geom_angle_site_symmetry_3
_geom_angle_publ_flag
C1 S1 C4 91.93(9) . . ?
C5 N1 N2 118.67(14) . . ?
C7 N2 N1 119.37(14) . . ?
C7 N2 H2A 116.0(15) . . ?
N1 N2 H2A 124.4(14) . . ?
C2 C1 S1 112.20(16) . . ?
C2 C1 H1 123.9 . . ?
S1 C1 H1 123.9 . . ?
C1 C2 C3 112.66(18) . . ?
C1 C2 H2 123.7 . . ?
C3 C2 H2 123.7 . . ?
C4 C3 C2 112.83(17) . . ?
C4 C3 H3 123.6 . . ?
C2 C3 H3 123.6 . . ?
C3 C4 C5 129.40(16) . . ?
C3 C4 S1 110.39(14) . . ?
C5 C4 S1 120.20(12) . . ?
N1 C5 C4 115.22(14) . . ?
N1 C5 C6 126.21(15) . . ?
C4 C5 C6 118.57(15) . . ?
C5 C6 H6A 109.5 . . ?
C5 C6 H6B 109.5 . . ?
H6A C6 H6B 109.5 . . ?
C5 C6 H6C 109.5 . . ?
H6A C6 H6C 109.5 . . ?
H6B C6 H6C 109.5 . . ?
O1 C7 N2 120.17(15) . . ?
O1 C7 C8 122.21(16) . . ?
N2 C7 C8 117.62(15) . . ?
C7 C8 C9 112.97(16) . . ?
C7 C8 H8A 109.0 . . ?
C9 C8 H8A 109.0 . . ?
C7 C8 H8B 109.0 . . ?
C9 C8 H8B 109.0 . . ?
H8A C8 H8B 107.8 . . ?
C8 C9 H9A 109.5 . . ?
C8 C9 H9B 109.5 . . ?
H9A C9 H9B 109.5 . . ?
C8 C9 H9C 109.5 . . ?
H9A C9 H9C 109.5 . . ?
H9B C9 H9C 109.5 . . ?

loop_
_geom_bond_atom_site_label_1
_geom_bond_atom_site_label_2
_geom_bond_distance
_geom_bond_site_symmetry_2
_geom_bond_publ_flag
S1 C1 1.694(2) . ?
S1 C4 1.7162(17) . ?
O1 C7 1.223(2) . ?
N1 C5 1.276(2) . ?
N1 N2 1.3705(19) . ?
N2 C7 1.343(2) . ?
N2 H2A 0.888(10) . ?
C1 C2 1.340(3) . ?
C1 H1 0.9300 . ?
C2 C3 1.406(3) . ?
C2 H2 0.9300 . ?
C3 C4 1.364(2) . ?
C3 H3 0.9300 . ?
C4 C5 1.456(2) . ?
C5 C6 1.497(2) . ?
C6 H6A 0.9600 . ?
C6 H6B 0.9600 . ?
C6 H6C 0.9600 . ?
C7 C8 1.497(2) . ?
C8 C9 1.503(3) . ?
C8 H8A 0.9700 . ?
C8 H8B 0.9700 . ?
C9 H9A 0.9600 . ?
C9 H9B 0.9600 . ?
C9 H9C 0.9600 . ?

loop_
_geom_hbond_atom_site_label_D
_geom_hbond_atom_site_label_H
_geom_hbond_atom_site_label_A
_geom_hbond_distance_DH
_geom_hbond_distance_HA
_geom_hbond_distance_DA
_geom_hbond_angle_DHA
_geom_hbond_site_symmetry_A
N2 H2A O1 0.888(10) 2.070(10) 2.9531(19) 172(2) 3_776

loop_
_geom_torsion_atom_site_label_1
_geom_torsion_atom_site_label_2
_geom_torsion_atom_site_label_3
_geom_torsion_atom_site_label_4
_geom_torsion
_geom_torsion_site_symmetry_1
_geom_torsion_site_symmetry_2
_geom_torsion_site_symmetry_3
_geom_torsion_site_symmetry_4
_geom_torsion_publ_flag
C5 N1 N2 C7 176.42(15) . . . . ?
C4 S1 C1 C2 -0.04(18) . . . . ?
S1 C1 C2 C3 0.2(3) . . . . ?
C1 C2 C3 C4 -0.2(3) . . . . ?
C2 C3 C4 C5 -178.18(17) . . . . ?
C2 C3 C4 S1 0.2(2) . . . . ?
C1 S1 C4 C3 -0.09(15) . . . . ?
C1 S1 C4 C5 178.46(14) . . . . ?
N2 N1 C5 C4 -178.40(13) . . . . ?
N2 N1 C5 C6 1.0(2) . . . . ?
C3 C4 C5 N1 177.83(17) . . . . ?
S1 C4 C5 N1 -0.4(2) . . . . ?
C3 C4 C5 C6 -1.6(3) . . . . ?
S1 C4 C5 C6 -179.88(13) . . . . ?
N1 N2 C7 O1 -177.70(16) . . . . ?
N1 N2 C7 C8 2.0(2) . . . . ?
O1 C7 C8 C9 -8.8(3) . . . . ?
N2 C7 C8 C9 171.42(17) . . . . ?

loop_
_cod_related_entry_id
_cod_related_entry_database
_cod_related_entry_code
1 ChemSpider 30653952
